data_4114368
loop_
_publ_author_name
'Christopher E. Katz'
'Jeffrey Aub\'e'

_publ_contact_author
; 
   Prof. Jeffrey Aub\'e 
   Department of Medicinal Chemistry 
   University of Kansas 
   Malott Hall, Room 4070 
   1251 Wescoe Hall Dr. 
   Lawrence, KS  66045-7582  USA 
;
_publ_contact_author_email jaube@ku.edu
_publ_contact_author_fax 1(785)8645326
_publ_contact_author_phone 1(785)8644496
_publ_section_title
;
 Unusual Tethering Effects in the Schmidt Reaction of Hydroxyalkyl Azides
 with Ketones: Cation-\p and Steric Stabilization of a Pseudoaxial Phenyl
 Group
;
_journal_name_full 'Journal of the American Chemical Society'
_journal_page_first 13948
_journal_page_last 13949
_journal_paper_doi 10.1021/ja0382361
_journal_volume 125
_journal_year 2003
_chemical_formula_moiety 'C20 H31 N O3'
_chemical_formula_sum 'C20 H31 N O3'
_chemical_formula_weight 333.46
_chemical_name_systematic
; 
 ? 
;
_space_group_IT_number 14
_symmetry_cell_setting monoclinic
_symmetry_space_group_name_Hall '-P 2ybc'
_symmetry_space_group_name_H-M 'P 1 21/c 1'
_atom_sites_solution_hydrogens geom
_atom_sites_solution_primary direct
_atom_sites_solution_secondary difmap
_audit_creation_method SHELXL-97
_cell_angle_alpha 90.00
_cell_angle_beta 97.64(3)
_cell_angle_gamma 90.00
_cell_formula_units_Z 4
_cell_length_a 15.809(14)
_cell_length_b 6.497(6)
_cell_length_c 18.623(19)
_cell_measurement_reflns_used 914
_cell_measurement_temperature 100(2)
_cell_measurement_theta_max 23.38
_cell_measurement_theta_min 2.64
_cell_volume 1896(3)
_computing_cell_refinement 'Bruker SMART'
_computing_data_collection 'Bruker SMART'
_computing_data_reduction 'Bruker SAINT'
_computing_molecular_graphics 'Bruker SHELXTL'
_computing_publication_material 'Bruker SHELXTL'
_computing_structure_refinement 'SHELXL-97 (Sheldrick, 1997)'
_computing_structure_solution 'SHELXS-97 (Sheldrick, 1990)'
_diffrn_ambient_temperature 100(2)
_diffrn_measured_fraction_theta_full 0.899
_diffrn_measured_fraction_theta_max 0.899
_diffrn_measurement_device_type 'CCD area detector'
_diffrn_measurement_method '\w scan frames'
_diffrn_radiation_monochromator graphite
_diffrn_radiation_source 'fine-focus sealed tube'
_diffrn_radiation_type MoK\a
_diffrn_radiation_wavelength 0.71073
_diffrn_reflns_av_R_equivalents 0.1579
_diffrn_reflns_av_sigmaI/netI 0.1213
_diffrn_reflns_limit_h_max 16
_diffrn_reflns_limit_h_min -16
_diffrn_reflns_limit_k_max 7
_diffrn_reflns_limit_k_min -8
_diffrn_reflns_limit_l_max 22
_diffrn_reflns_limit_l_min -22
_diffrn_reflns_number 5634
_diffrn_reflns_theta_full 26.00
_diffrn_reflns_theta_max 26.00
_diffrn_reflns_theta_min 2.21
_exptl_absorpt_coefficient_mu 0.077
_exptl_absorpt_correction_T_max 0.9969
_exptl_absorpt_correction_T_min 0.9727
_exptl_absorpt_correction_type multi-scan
_exptl_absorpt_process_details 'SADABS, 2002'
_exptl_crystal_colour colorless
_exptl_crystal_density_diffrn 1.168
_exptl_crystal_density_meas 0
_exptl_crystal_description plate
_exptl_crystal_F_000 728
_exptl_crystal_size_max 0.36
_exptl_crystal_size_mid 0.33
_exptl_crystal_size_min 0.04
_refine_diff_density_max 0.380
_refine_diff_density_min -0.423
_refine_diff_density_rms 0.083
_refine_ls_extinction_method none
_refine_ls_goodness_of_fit_ref 0.976
_refine_ls_hydrogen_treatment mixed
_refine_ls_matrix_type full
_refine_ls_number_parameters 217
_refine_ls_number_reflns 3335
_refine_ls_number_restraints 0
_refine_ls_restrained_S_all 0.976
_refine_ls_R_factor_all 0.1249
_refine_ls_R_factor_gt 0.0768
_refine_ls_shift/su_max 0.000
_refine_ls_shift/su_mean 0.000
_refine_ls_structure_factor_coef Fsqd
_refine_ls_weighting_details 'calc w=1/[\s^2^(Fo^2^)+(0.1020P)^2^+0.0000P] where P=(Fo^2^+2Fc^2^)/3'
_refine_ls_weighting_scheme calc
_refine_ls_wR_factor_gt 0.1868
_refine_ls_wR_factor_ref 0.2075
_reflns_number_gt 1818
_reflns_number_total 3335
_reflns_threshold_expression >2sigma(I)
_cod_data_source_file ja0382361si20030830_011613_3.cif
_cod_data_source_block compound_11b_
_cod_database_code 4114368

loop_
_symmetry_equiv_pos_as_xyz
'x, y, z'
'-x, y+1/2, -z+1/2'
'-x, -y, -z'
'x, -y-1/2, z-1/2'

loop_
_atom_site_label
_atom_site_type_symbol
_atom_site_fract_x
_atom_site_fract_y
_atom_site_fract_z
_atom_site_U_iso_or_equiv
_atom_site_adp_type
_atom_site_occupancy
_atom_site_symmetry_multiplicity
_atom_site_calc_flag
_atom_site_refinement_flags
C1 C 0.3648(3) 0.4949(5) 0.28613(18) 0.0280(10) Uani 1 1 d .
H1 H 0.3584 0.6470 0.2792 0.034 Uiso 1 1 calc R
C2 C 0.4325(3) 0.4604(5) 0.35135(18) 0.0270(9) Uani 1 1 d .
H2A H 0.4471 0.3122 0.3541 0.032 Uiso 1 1 calc R
H2B H 0.4846 0.5369 0.3435 0.032 Uiso 1 1 calc R
N3 N 0.4067(2) 0.5250(4) 0.42184(14) 0.0247(8) Uani 1 1 d .
C4 C 0.3773(3) 0.3693(5) 0.47063(18) 0.0261(10) Uani 1 1 d .
H4A H 0.4160 0.3729 0.5170 0.031 Uiso 1 1 calc R
H4B H 0.3832 0.2319 0.4488 0.031 Uiso 1 1 calc R
C5 C 0.2861(3) 0.3907(5) 0.48749(18) 0.0254(9) Uani 1 1 d .
H5A H 0.2666 0.2544 0.5025 0.030 Uiso 1 1 calc R
H5B H 0.2492 0.4300 0.4424 0.030 Uiso 1 1 calc R
C6 C 0.2727(3) 0.5486(5) 0.54686(18) 0.0242(9) Uani 1 1 d .
H6 H 0.3129 0.5090 0.5907 0.029 Uiso 1 1 calc R
C7 C 0.2997(3) 0.7652(5) 0.52519(19) 0.0254(9) Uani 1 1 d .
H7A H 0.2646 0.8042 0.4791 0.031 Uiso 1 1 calc R
H7B H 0.2869 0.8641 0.5627 0.031 Uiso 1 1 calc R
C8 C 0.3936(3) 0.7854(5) 0.51572(18) 0.0262(10) Uani 1 1 d .
H8A H 0.4115 0.9298 0.5256 0.031 Uiso 1 1 calc R
H8B H 0.4276 0.6977 0.5523 0.031 Uiso 1 1 calc R
C9 C 0.4145(2) 0.7263(5) 0.44128(17) 0.0231(9) Uani 1 1 d .
C10 C 0.3962(3) 0.4079(5) 0.21772(19) 0.0314(10) Uani 1 1 d .
H10A H 0.4087 0.2593 0.2242 0.038 Uiso 1 1 calc R
H10B H 0.3514 0.4246 0.1757 0.038 Uiso 1 1 calc R
O11 O 0.4710(2) 0.5144(4) 0.20496(14) 0.0442(8) Uani 1 1 d .
H11 H 0.4958 0.4481 0.1751 0.053 Uiso 1 1 d R
C12 C 0.2782(3) 0.4110(5) 0.29696(17) 0.0264(10) Uani 1 1 d .
C13 C 0.2076(3) 0.5406(5) 0.29405(18) 0.0296(10) Uani 1 1 d .
H13 H 0.2147 0.6824 0.2839 0.036 Uiso 1 1 calc R
C14 C 0.1282(3) 0.4723(5) 0.30516(19) 0.0287(10) Uani 1 1 d .
H14 H 0.0816 0.5659 0.3021 0.034 Uiso 1 1 calc R
C15 C 0.1157(3) 0.2637(5) 0.32108(18) 0.0272(9) Uani 1 1 d .
C16 C 0.1848(3) 0.1314(5) 0.32491(18) 0.0290(10) Uani 1 1 d .
H16 H 0.1776 -0.0094 0.3364 0.035 Uiso 1 1 calc R
C17 C 0.2650(3) 0.2019(5) 0.31214(18) 0.0293(10) Uani 1 1 d .
H17 H 0.3112 0.1076 0.3137 0.035 Uiso 1 1 calc R
O18 O 0.03392(19) 0.2134(4) 0.33161(14) 0.0364(8) Uani 1 1 d .
C19 C 0.0193(3) 0.0054(6) 0.3523(2) 0.0451(12) Uani 1 1 d .
H19A H -0.0404 -0.0102 0.3605 0.068 Uiso 1 1 d R
H19B H 0.0570 -0.0277 0.3969 0.068 Uiso 1 1 d R
H19C H 0.0311 -0.0881 0.3135 0.068 Uiso 1 1 d R
C20 C 0.1807(3) 0.5444(5) 0.57012(18) 0.0295(10) Uani 1 1 d .
C21 C 0.1143(3) 0.6445(6) 0.5135(2) 0.0377(11) Uani 1 1 d .
H21A H 0.0579 0.6354 0.5296 0.056 Uiso 1 1 d R
H21B H 0.1134 0.5728 0.4671 0.056 Uiso 1 1 d R
H21C H 0.1291 0.7895 0.5076 0.056 Uiso 1 1 d R
C22 C 0.1826(3) 0.6609(6) 0.64258(19) 0.0361(11) Uani 1 1 d .
H22A H 0.1270 0.6476 0.6600 0.054 Uiso 1 1 d R
H22B H 0.1948 0.8067 0.6353 0.054 Uiso 1 1 d R
H22C H 0.2270 0.6022 0.6784 0.054 Uiso 1 1 d R
C23 C 0.1518(3) 0.3237(6) 0.5834(2) 0.0429(12) Uani 1 1 d .
H23A H 0.1015 0.3274 0.6089 0.064 Uiso 1 1 d R
H23B H 0.1980 0.2495 0.6128 0.064 Uiso 1 1 d R
H23C H 0.1375 0.2532 0.5368 0.064 Uiso 1 1 d R
O24 O 0.43721(18) 0.8598(4) 0.39935(12) 0.0318(7) Uani 1 1 d .

loop_
_atom_site_aniso_label
_atom_site_aniso_U_11
_atom_site_aniso_U_22
_atom_site_aniso_U_33
_atom_site_aniso_U_23
_atom_site_aniso_U_13
_atom_site_aniso_U_12
C1 0.048(3) 0.0135(18) 0.0208(18) -0.0025(14) 0.0006(18) 0.0033(17)
C2 0.044(3) 0.0171(18) 0.0209(18) -0.0022(14) 0.0085(17) 0.0040(17)
N3 0.048(2) 0.0098(14) 0.0162(14) 0.0006(11) 0.0027(14) 0.0024(14)
C4 0.051(3) 0.0068(16) 0.0204(17) 0.0005(14) 0.0031(17) -0.0008(17)
C5 0.046(3) 0.0089(17) 0.0204(17) -0.0007(14) 0.0023(17) -0.0027(16)
C6 0.048(3) 0.0073(16) 0.0155(16) 0.0020(13) -0.0007(17) 0.0010(16)
C7 0.045(3) 0.0083(16) 0.0221(17) 0.0001(13) 0.0010(17) 0.0013(16)
C8 0.048(3) 0.0081(16) 0.0207(17) -0.0015(14) 0.0002(17) -0.0020(16)
C9 0.035(3) 0.0159(18) 0.0174(16) 0.0037(14) 0.0007(16) -0.0023(16)
C10 0.052(3) 0.0187(19) 0.0228(19) -0.0022(15) 0.0030(19) -0.0007(19)
O11 0.078(2) 0.0251(15) 0.0344(15) -0.0095(12) 0.0249(15) -0.0104(15)
C12 0.048(3) 0.0158(18) 0.0144(16) -0.0029(13) -0.0015(17) 0.0012(17)
C13 0.056(3) 0.0086(17) 0.0217(18) -0.0001(14) -0.0036(19) 0.0027(18)
C14 0.043(3) 0.0141(18) 0.0274(19) -0.0006(15) -0.0011(19) 0.0059(18)
C15 0.039(3) 0.0183(19) 0.0223(18) 0.0000(15) -0.0033(17) 0.0005(18)
C16 0.051(3) 0.0119(17) 0.0225(18) -0.0023(14) -0.0012(18) 0.0008(19)
C17 0.047(3) 0.0167(19) 0.0221(18) -0.0055(15) -0.0045(18) 0.0068(18)
O18 0.048(2) 0.0142(13) 0.0455(16) 0.0029(12) 0.0001(14) -0.0001(12)
C19 0.062(3) 0.017(2) 0.054(3) 0.0096(18) -0.001(2) -0.005(2)
C20 0.052(3) 0.0137(18) 0.0228(18) 0.0004(14) 0.0043(19) -0.0031(18)
C21 0.047(3) 0.035(2) 0.030(2) -0.0033(18) -0.0014(19) -0.004(2)
C22 0.061(3) 0.024(2) 0.0237(19) -0.0016(16) 0.0066(19) 0.001(2)
C23 0.059(3) 0.022(2) 0.051(3) 0.0023(18) 0.022(2) -0.006(2)
O24 0.055(2) 0.0182(13) 0.0231(13) 0.0017(11) 0.0074(13) -0.0052(13)

loop_
_atom_type_symbol
_atom_type_description
_atom_type_scat_dispersion_real
_atom_type_scat_dispersion_imag
_atom_type_scat_source
C C 0.0033 0.0016 'International Tables Vol C Tables 4.2.6.8 and 6.1.1.4'
H H 0.0000 0.0000 'International Tables Vol C Tables 4.2.6.8 and 6.1.1.4'
N N 0.0061 0.0033 'International Tables Vol C Tables 4.2.6.8 and 6.1.1.4'
O O 0.0106 0.0060 'International Tables Vol C Tables 4.2.6.8 and 6.1.1.4'

loop_
_geom_angle_atom_site_label_1
_geom_angle_atom_site_label_2
_geom_angle_atom_site_label_3
_geom_angle
C12 C1 C2 113.1(3)
C12 C1 C10 112.1(3)
C2 C1 C10 109.6(3)
C12 C1 H1 107.2
C2 C1 H1 107.2
C10 C1 H1 107.2
N3 C2 C1 114.6(3)
N3 C2 H2A 108.6
C1 C2 H2A 108.6
N3 C2 H2B 108.6
C1 C2 H2B 108.6
H2A C2 H2B 107.6
C9 N3 C4 121.4(3)
C9 N3 C2 118.8(3)
C4 N3 C2 119.7(3)
N3 C4 C5 116.7(3)
N3 C4 H4A 108.1
C5 C4 H4A 108.1
N3 C4 H4B 108.1
C5 C4 H4B 108.1
H4A C4 H4B 107.3
C4 C5 C6 115.6(3)
C4 C5 H5A 108.4
C6 C5 H5A 108.4
C4 C5 H5B 108.4
C6 C5 H5B 108.4
H5A C5 H5B 107.4
C7 C6 C5 110.5(3)
C7 C6 C20 112.8(3)
C5 C6 C20 113.9(3)
C7 C6 H6 106.3
C5 C6 H6 106.3
C20 C6 H6 106.3
C8 C7 C6 114.7(3)
C8 C7 H7A 108.6
C6 C7 H7A 108.6
C8 C7 H7B 108.6
C6 C7 H7B 108.6
H7A C7 H7B 107.6
C9 C8 C7 114.7(3)
C9 C8 H8A 108.6
C7 C8 H8A 108.6
C9 C8 H8B 108.6
C7 C8 H8B 108.6
H8A C8 H8B 107.6
O24 C9 N3 121.6(3)
O24 C9 C8 120.7(3)
N3 C9 C8 117.7(3)
O11 C10 C1 109.2(3)
O11 C10 H10A 109.8
C1 C10 H10A 109.8
O11 C10 H10B 109.8
C1 C10 H10B 109.8
H10A C10 H10B 108.3
C10 O11 H11 109.5
C13 C12 C17 116.8(4)
C13 C12 C1 120.8(3)
C17 C12 C1 122.4(4)
C14 C13 C12 122.9(3)
C14 C13 H13 118.6
C12 C13 H13 118.6
C13 C14 C15 120.0(4)
C13 C14 H14 120.0
C15 C14 H14 120.0
O18 C15 C16 126.6(3)
O18 C15 C14 114.9(3)
C16 C15 C14 118.5(4)
C15 C16 C17 121.0(3)
C15 C16 H16 119.5
C17 C16 H16 119.5
C16 C17 C12 120.8(4)
C16 C17 H17 119.6
C12 C17 H17 119.6
C15 O18 C19 116.9(3)
O18 C19 H19A 109.5
O18 C19 H19B 109.5
H19A C19 H19B 109.5
O18 C19 H19C 109.5
H19A C19 H19C 109.5
H19B C19 H19C 109.5
C21 C20 C23 108.4(3)
C21 C20 C22 109.0(3)
C23 C20 C22 106.8(3)
C21 C20 C6 112.2(3)
C23 C20 C6 111.5(3)
C22 C20 C6 108.8(3)
C20 C21 H21A 109.5
C20 C21 H21B 109.5
H21A C21 H21B 109.5
C20 C21 H21C 109.5
H21A C21 H21C 109.5
H21B C21 H21C 109.5
C20 C22 H22A 109.5
C20 C22 H22B 109.5
H22A C22 H22B 109.5
C20 C22 H22C 109.5
H22A C22 H22C 109.5
H22B C22 H22C 109.5
C20 C23 H23A 109.5
C20 C23 H23B 109.5
H23A C23 H23B 109.5
C20 C23 H23C 109.5
H23A C23 H23C 109.5
H23B C23 H23C 109.5

loop_
_geom_bond_atom_site_label_1
_geom_bond_atom_site_label_2
_geom_bond_distance
C1 C12 1.511(6)
C1 C2 1.525(5)
C1 C10 1.536(5)
C1 H1 1.0000
C2 N3 1.486(4)
C2 H2A 0.9900
C2 H2B 0.9900
N3 C9 1.358(4)
N3 C4 1.476(4)
C4 C5 1.522(6)
C4 H4A 0.9900
C4 H4B 0.9900
C5 C6 1.543(5)
C5 H5A 0.9900
C5 H5B 0.9900
C6 C7 1.539(5)
C6 C20 1.572(6)
C6 H6 1.0000
C7 C8 1.524(6)
C7 H7A 0.9900
C7 H7B 0.9900
C8 C9 1.516(5)
C8 H8A 0.9900
C8 H8B 0.9900
C9 O24 1.252(4)
C10 O11 1.417(5)
C10 H10A 0.9900
C10 H10B 0.9900
O11 H11 0.8400
C12 C13 1.394(5)
C12 C17 1.409(5)
C13 C14 1.373(6)
C13 H13 0.9500
C14 C15 1.407(5)
C14 H14 0.9500
C15 O18 1.373(5)
C15 C16 1.384(5)
C16 C17 1.399(6)
C16 H16 0.9500
C17 H17 0.9500
O18 C19 1.432(5)
C19 H19A 0.9800
C19 H19B 0.9800
C19 H19C 0.9800
C20 C21 1.531(5)
C20 C23 1.535(5)
C20 C22 1.544(5)
C21 H21A 0.9800
C21 H21B 0.9800
C21 H21C 0.9800
C22 H22A 0.9800
C22 H22B 0.9800
C22 H22C 0.9800
C23 H23A 0.9800
C23 H23B 0.9800
C23 H23C 0.9800

loop_
_geom_hbond_atom_site_label_D
_geom_hbond_atom_site_label_H
_geom_hbond_atom_site_label_A
_geom_hbond_distance_DH
_geom_hbond_distance_HA
_geom_hbond_distance_DA
_geom_hbond_angle_DHA
_geom_hbond_site_symmetry_A
O11 H11 O24 0.84 1.94 2.764(4) 166.2 2_645

loop_
_geom_torsion_atom_site_label_1
_geom_torsion_atom_site_label_2
_geom_torsion_atom_site_label_3
_geom_torsion_atom_site_label_4
_geom_torsion
C12 C1 C2 N3 -49.9(4)
C10 C1 C2 N3 -175.9(3)
C1 C2 N3 C9 -82.7(4)
C1 C2 N3 C4 100.1(4)
C9 N3 C4 C5 65.0(4)
C2 N3 C4 C5 -117.9(3)
N3 C4 C5 C6 -81.1(4)
C4 C5 C6 C7 59.8(4)
C4 C5 C6 C20 -172.0(3)
C5 C6 C7 C8 -62.0(4)
C20 C6 C7 C8 169.2(3)
C6 C7 C8 C9 85.5(4)
C4 N3 C9 O24 -178.0(3)
C2 N3 C9 O24 4.8(5)
C4 N3 C9 C8 1.3(5)
C2 N3 C9 C8 -175.8(3)
C7 C8 C9 O24 111.3(4)
C7 C8 C9 N3 -68.0(4)
C12 C1 C10 O11 171.5(3)
C2 C1 C10 O11 -62.0(4)
C2 C1 C12 C13 119.8(3)
C10 C1 C12 C13 -115.6(4)
C2 C1 C12 C17 -58.6(4)
C10 C1 C12 C17 66.1(4)
C17 C12 C13 C14 0.0(5)
C1 C12 C13 C14 -178.5(3)
C12 C13 C14 C15 0.7(5)
C13 C14 C15 O18 179.6(3)
C13 C14 C15 C16 -0.2(5)
O18 C15 C16 C17 179.2(3)
C14 C15 C16 C17 -1.0(5)
C15 C16 C17 C12 1.8(5)
C13 C12 C17 C16 -1.2(5)
C1 C12 C17 C16 177.2(3)
C16 C15 O18 C19 3.4(5)
C14 C15 O18 C19 -176.3(3)
C7 C6 C20 C21 51.9(4)
C5 C6 C20 C21 -75.1(4)
C7 C6 C20 C23 173.8(3)
C5 C6 C20 C23 46.7(4)
C7 C6 C20 C22 -68.7(4)
C5 C6 C20 C22 164.3(3)
